data_1549964
loop_
_publ_author_name
'Chen, Qiao'
'Zhu, Tingshun'
'Majhi, Pankaj Kumar'
'Mou, Chengli'
'Chai, Huifang'
'Zhang, Jingjie'
'Zhuo, Shitian'
'Chi, Yonggui Robin'

_publ_section_title
;
 Carbene-catalyzed enantioselective oxidative coupling of enals and
 di(hetero)arylmethanes.
;
_journal_issue 46
_journal_name_full 'Chemical science'
_journal_page_first 8711
_journal_page_last 8715
_journal_paper_doi 10.1039/c8sc03480j
_journal_volume 9
_journal_year 2018
_chemical_absolute_configuration ad
_chemical_formula_sum 'C23 H16 Br N3 O3'
_chemical_formula_weight 462.30
_space_group_crystal_system monoclinic
_space_group_IT_number 4
_space_group_name_Hall 'P 2yb'
_space_group_name_H-M_alt 'P 1 21 1'
_symmetry_space_group_name_Hall 'P 2yb'
_symmetry_space_group_name_H-M 'P 1 21 1'
_atom_sites_solution_hydrogens geom
_atom_sites_solution_primary dual
_audit_update_record
;
2018-05-15 deposited with the CCDC.
2018-09-17 downloaded from the CCDC.
;
_cell_angle_alpha 90
_cell_angle_beta 105.4810(9)
_cell_angle_gamma 90
_cell_formula_units_Z 2
_cell_length_a 5.73550(10)
_cell_length_b 16.4707(3)
_cell_length_c 10.5767(2)
_cell_measurement_reflns_used 7896
_cell_measurement_temperature 100.(2)
_cell_measurement_theta_max 30.9292
_cell_measurement_theta_min 2.3498
_cell_volume 962.91(3)
_computing_cell_refinement 'SAINT V8.38A (Bruker AXS Inc., 2017)'
_computing_data_collection 'APEX3 (Bruker AXS Inc., 2017)'
_computing_data_reduction 'SAINT V8.38A (Bruker AXS Inc., 2017)'
_computing_publication_material 'APEX3 (Bruker AXS Inc., 2017)'
_computing_structure_refinement 'SHELXL-2016/6 (Sheldrick, 2016)'
_computing_structure_solution 'XS, VERSION 2013/1'
_diffrn_ambient_temperature 100.(2)
_diffrn_detector_area_resol_mean 7.4074
_diffrn_measured_fraction_theta_full 0.994
_diffrn_measured_fraction_theta_max 0.994
_diffrn_measurement_device_type 'Photon II CPADs detector'
_diffrn_measurement_method 'phi and omega scans'
_diffrn_radiation_monochromator 'Multilayer Mirror'
_diffrn_radiation_type MoK\a
_diffrn_radiation_wavelength 0.71073
_diffrn_reflns_av_R_equivalents 0.0266
_diffrn_reflns_av_unetI/netI 0.0412
_diffrn_reflns_limit_h_max 8
_diffrn_reflns_limit_h_min -8
_diffrn_reflns_limit_k_max 23
_diffrn_reflns_limit_k_min -23
_diffrn_reflns_limit_l_max 15
_diffrn_reflns_limit_l_min -15
_diffrn_reflns_number 14036
_diffrn_reflns_theta_full 31.00
_diffrn_reflns_theta_max 31.00
_diffrn_reflns_theta_min 2.35
_diffrn_source 'Incoatec microfocus source'
_diffrn_source_type 'Bruker D8 Quest'
_exptl_absorpt_coefficient_mu 2.167
_exptl_absorpt_correction_T_max 0.75
_exptl_absorpt_correction_T_min 0.60
_exptl_absorpt_correction_type multi-scan
_exptl_absorpt_process_details
;
SADABS-2016/2 - Bruker AXS area detector scaling and absorption correction
;
_exptl_crystal_colour 'light yellow'
_exptl_crystal_density_diffrn 1.594
_exptl_crystal_density_method 'not measured'
_exptl_crystal_description block
_exptl_crystal_F_000 468
_exptl_crystal_size_max 0.200
_exptl_crystal_size_mid 0.180
_exptl_crystal_size_min 0.140
_refine_diff_density_max 0.357
_refine_diff_density_min -0.285
_refine_ls_abs_structure_details
;

Flack x determined using 2396 quotients [(I+)-(I-)]/[(I+)+(I-)]
(Parsons, Flack and Wagner, Acta Cryst. B69 (2013) 249-259).
;
_refine_ls_abs_structure_Flack -0.015(5)
_refine_ls_extinction_method none
_refine_ls_goodness_of_fit_ref 1.035
_refine_ls_hydrogen_treatment constr
_refine_ls_matrix_type full
_refine_ls_number_parameters 271
_refine_ls_number_reflns 6053
_refine_ls_number_restraints 1
_refine_ls_restrained_S_all 1.035
_refine_ls_R_factor_all 0.0359
_refine_ls_R_factor_gt 0.0300
_refine_ls_shift/su_max 0.002
_refine_ls_shift/su_mean 0.000
_refine_ls_structure_factor_coef Fsqd
_refine_ls_weighting_details 'w=1/[\s^2^(Fo^2^)+(0.0297P)^2^+0.1872P] where P=(Fo^2^+2Fc^2^)/3'
_refine_ls_weighting_scheme calc
_refine_ls_wR_factor_gt 0.0629
_refine_ls_wR_factor_ref 0.0653
_reflns_number_gt 5537
_reflns_number_total 6053
_reflns_threshold_expression 'I > 2\s(I)'
_cod_data_source_file c8sc03480j2.cif
_cod_data_source_block cyg226m
_cod_depositor_comments
;
The following automatic conversions were performed:

'_exptl_absorpt_correction_type' value 'Multi-Scan' changed to
'multi-scan' according to
/home/data/users/saulius/crontab/automatic-downloads/rss-feeds/RSC/lib/dictionaries/cif_core.dic
dictionary named 'cif_core.dic' version 2.4.2 from 2011-04-26.

Automatic conversion script
Id: cif_fix_values 4973 2017-02-22 13:04:09Z antanas 

 Adding full bibliography for 1549963--1549964.cif.
;
_cod_database_code 1549964

loop_
_space_group_symop_operation_xyz
'x, y, z'
'-x, y+1/2, -z'

loop_
_atom_site_type_symbol
_atom_site_label
_atom_site_fract_x
_atom_site_fract_y
_atom_site_fract_z
_atom_site_U_iso_or_equiv
_atom_site_adp_type
_atom_site_calc_flag
_atom_site_refinement_flags_adp
_atom_site_refinement_flags_posn
_atom_site_occupancy
Br Br1 -0.99868(4) 0.31881(2) 0.47750(2) 0.02123(7) Uani d . . 1
C C1 -0.1635(5) 0.47155(15) 0.8575(3) 0.0170(5) Uani d . . 1
C C2 0.0634(5) 0.50336(15) 0.9506(3) 0.0169(5) Uani d . . 1
H H2A 0.024584 0.553385 0.992727 0.02 Uiso calc U R 1
H H2B 0.180434 0.517943 0.900406 0.02 Uiso calc U R 1
C C3 0.1819(5) 0.44181(15) 1.0577(3) 0.0146(5) Uani d . . 1
H H3 0.059757 0.425602 1.10503 0.017 Uiso calc U R 1
C C4 0.2497(5) 0.36524(15) 0.9888(2) 0.0139(5) Uani d . . 1
H H4 0.367068 0.382721 0.939137 0.017 Uiso calc U R 1
C C5 0.0272(4) 0.33416(13) 0.8903(2) 0.0133(5) Uani d . . 1
C C6 -0.3361(5) 0.34173(15) 0.7452(2) 0.0139(5) Uani d . . 1
C C7 -0.2483(5) 0.26236(15) 0.7623(3) 0.0139(5) Uani d . . 1
C C8 -0.3859(5) 0.19879(16) 0.6934(3) 0.0188(5) Uani d . . 1
H H8 -0.328783 0.14441 0.703976 0.023 Uiso calc U R 1
C C9 -0.6091(5) 0.21768(16) 0.6090(3) 0.0189(5) Uani d . . 1
H H9 -0.707585 0.175694 0.560942 0.023 Uiso calc U R 1
C C10 -0.6897(5) 0.29765(15) 0.5941(3) 0.0165(5) Uani d . . 1
C C11 -0.5595(5) 0.36269(15) 0.6606(3) 0.0164(5) Uani d . . 1
H H11 -0.617314 0.416975 0.649529 0.02 Uiso calc U R 1
C C12 0.4008(5) 0.47655(15) 1.1571(3) 0.0158(5) Uani d . . 1
C C13 0.5724(5) 0.52285(17) 1.1181(3) 0.0210(5) Uani d . . 1
H H13 0.549167 0.53556 1.027961 0.025 Uiso calc U R 1
C C14 0.7778(5) 0.55060(18) 1.2104(3) 0.0251(6) Uani d . . 1
H H14 0.893812 0.582299 1.182927 0.03 Uiso calc U R 1
C C15 0.8142(6) 0.5324(2) 1.3417(3) 0.0247(7) Uani d . . 1
H H15 0.957858 0.549639 1.403808 0.03 Uiso calc U R 1
C C16 0.6408(5) 0.48884(18) 1.3826(3) 0.0233(6) Uani d . . 1
H H16 0.662333 0.477702 1.473113 0.028 Uiso calc U R 1
C C17 0.4347(5) 0.46155(17) 1.2901(3) 0.0196(6) Uani d . . 1
H H17 0.315205 0.432171 1.318375 0.023 Uiso calc U R 1
C C18 0.3691(4) 0.29838(14) 1.0818(2) 0.0130(5) Uani d . . 1
C C19 0.2710(5) 0.27175(16) 1.1820(3) 0.0168(5) Uani d . . 1
H H19 0.126686 0.29603 1.191937 0.02 Uiso calc U R 1
C C20 0.3804(5) 0.21054(17) 1.2673(3) 0.0165(5) Uani d . . 1
H H20 0.312634 0.192345 1.335038 0.02 Uiso calc U R 1
C C21 0.5912(5) 0.17673(14) 1.2510(3) 0.0140(5) Uani d . . 1
C C22 0.6918(5) 0.20034(16) 1.1518(3) 0.0164(5) Uani d . . 1
H H22 0.834757 0.175261 1.141538 0.02 Uiso calc U R 1
C C23 0.5786(5) 0.26166(16) 1.0675(3) 0.0159(5) Uani d . . 1
H H23 0.64545 0.278766 0.998818 0.019 Uiso calc U R 1
N N1 -0.1552(4) 0.38849(13) 0.8287(2) 0.0143(4) Uani d . . 1
N N2 -0.0218(4) 0.25943(13) 0.8540(2) 0.0148(4) Uani d . . 1
N N3 0.7118(4) 0.11343(14) 1.3431(2) 0.0165(5) Uani d . . 1
O O1 -0.3425(4) 0.51072(12) 0.8092(2) 0.0244(5) Uani d . . 1
O O2 0.6272(4) 0.09468(12) 1.4331(2) 0.0229(4) Uani d . . 1
O O3 0.8963(4) 0.08204(14) 1.3252(2) 0.0260(5) Uani d . . 1

loop_
_atom_site_aniso_label
_atom_site_aniso_U_11
_atom_site_aniso_U_22
_atom_site_aniso_U_33
_atom_site_aniso_U_12
_atom_site_aniso_U_13
_atom_site_aniso_U_23
Br1 0.01731(11) 0.02574(12) 0.01781(12) 0.00063(13) -0.00021(8) 0.00080(14)
C1 0.0228(13) 0.0129(11) 0.0146(12) 0.0017(10) 0.0036(10) 0.0006(9)
C2 0.0212(12) 0.0121(11) 0.0161(12) 0.0000(9) 0.0025(10) 0.0011(9)
C3 0.0162(11) 0.0127(10) 0.0145(12) 0.0008(9) 0.0035(10) 0.0009(9)
C4 0.0165(11) 0.0130(10) 0.0126(11) -0.0006(9) 0.0047(9) 0.0001(8)
C5 0.0156(10) 0.0129(13) 0.0119(10) 0.0011(8) 0.0047(8) 0.0013(8)
C6 0.0172(11) 0.0120(10) 0.0118(11) 0.0001(8) 0.0031(9) -0.0003(8)
C7 0.0167(12) 0.0133(11) 0.0116(12) -0.0003(9) 0.0036(10) 0.0007(9)
C8 0.0256(14) 0.0131(11) 0.0165(13) -0.0002(10) 0.0037(11) -0.0009(9)
C9 0.0234(13) 0.0168(12) 0.0154(13) -0.0027(10) 0.0032(10) -0.0005(10)
C10 0.0153(11) 0.0205(13) 0.0130(12) 0.0002(9) 0.0026(9) 0.0017(8)
C11 0.0182(12) 0.0157(12) 0.0154(12) 0.0034(10) 0.0045(10) 0.0023(9)
C12 0.0169(12) 0.0128(10) 0.0166(12) 0.0013(9) 0.0027(10) -0.0029(9)
C13 0.0208(12) 0.0246(13) 0.0184(13) -0.0021(11) 0.0064(11) -0.0044(10)
C14 0.0180(12) 0.0266(15) 0.0320(17) -0.0052(11) 0.0090(12) -0.0101(12)
C15 0.0185(14) 0.0241(14) 0.0271(16) 0.0035(12) -0.0019(13) -0.0106(12)
C16 0.0278(14) 0.0192(13) 0.0187(14) 0.0062(11) -0.0008(11) -0.0023(11)
C17 0.0234(14) 0.0156(12) 0.0178(14) 0.0025(11) 0.0023(11) 0.0005(10)
C18 0.0138(10) 0.0125(11) 0.0126(11) -0.0010(8) 0.0034(9) -0.0008(7)
C19 0.0148(12) 0.0177(11) 0.0185(13) 0.0024(9) 0.0055(10) 0.0028(9)
C20 0.0182(12) 0.0169(12) 0.0160(13) -0.0002(10) 0.0072(10) 0.0025(10)
C21 0.0163(11) 0.0117(10) 0.0119(11) -0.0001(9) 0.0002(9) -0.0006(8)
C22 0.0139(11) 0.0164(11) 0.0194(13) 0.0014(9) 0.0053(10) -0.0014(9)
C23 0.0166(12) 0.0164(11) 0.0166(12) 0.0003(10) 0.0074(10) 0.0016(9)
N1 0.0155(10) 0.0127(9) 0.0137(11) 0.0014(8) 0.0019(9) 0.0005(8)
N2 0.0171(11) 0.0137(10) 0.0131(10) 0.0009(9) 0.0032(9) -0.0005(8)
N3 0.0182(11) 0.0151(10) 0.0134(11) 0.0017(9) -0.0010(9) -0.0008(8)
O1 0.0270(11) 0.0151(9) 0.0250(11) 0.0064(8) -0.0038(8) -0.0006(8)
O2 0.0282(10) 0.0240(10) 0.0163(10) 0.0043(8) 0.0054(8) 0.0066(8)
O3 0.0240(10) 0.0273(12) 0.0258(12) 0.0118(9) 0.0050(9) 0.0037(9)

loop_
_atom_type_symbol
_atom_type_description
_atom_type_scat_dispersion_real
_atom_type_scat_dispersion_imag
_atom_type_scat_source
C C 0.0033 0.0016 'International Tables Vol C Tables 4.2.6.8 and 6.1.1.4'
H H 0.0000 0.0000 'International Tables Vol C Tables 4.2.6.8 and 6.1.1.4'
Br Br -0.2901 2.4595 'International Tables Vol C Tables 4.2.6.8 and 6.1.1.4'
N N 0.0061 0.0033 'International Tables Vol C Tables 4.2.6.8 and 6.1.1.4'
O O 0.0106 0.0060 'International Tables Vol C Tables 4.2.6.8 and 6.1.1.4'

loop_
_geom_angle_atom_site_label_1
_geom_angle_atom_site_label_2
_geom_angle_atom_site_label_3
_geom_angle
O1 C1 N1 120.3(2)
O1 C1 C2 125.6(2)
N1 C1 C2 114.1(2)
C1 C2 C3 112.9(2)
C12 C3 C2 112.5(2)
C12 C3 C4 111.5(2)
C2 C3 C4 107.8(2)
C5 C4 C18 110.8(2)
C5 C4 C3 109.1(2)
C18 C4 C3 114.3(2)
N2 C5 N1 113.2(2)
N2 C5 C4 127.1(2)
N1 C5 C4 119.7(2)
C7 C6 C11 123.5(2)
C7 C6 N1 104.6(2)
C11 C6 N1 131.8(2)
C8 C7 C6 120.1(2)
C8 C7 N2 128.9(2)
C6 C7 N2 111.0(2)
C9 C8 C7 117.7(2)
C8 C9 C10 120.5(3)
C11 C10 C9 123.8(2)
C11 C10 Br1 118.06(19)
C9 C10 Br1 118.1(2)
C10 C11 C6 114.4(2)
C17 C12 C13 118.6(3)
C17 C12 C3 120.0(2)
C13 C12 C3 121.4(2)
C12 C13 C14 120.3(3)
C15 C14 C13 120.4(3)
C14 C15 C16 119.9(3)
C15 C16 C17 119.5(3)
C12 C17 C16 121.1(3)
C23 C18 C19 118.8(2)
C23 C18 C4 120.0(2)
C19 C18 C4 121.2(2)
C20 C19 C18 121.2(2)
C21 C20 C19 118.1(3)
C22 C21 C20 122.5(2)
C22 C21 N3 119.1(2)
C20 C21 N3 118.4(2)
C21 C22 C23 118.3(2)
C22 C23 C18 121.1(2)
C5 N1 C6 106.15(19)
C5 N1 C1 125.9(2)
C6 N1 C1 127.6(2)
C5 N2 C7 105.1(2)
O2 N3 O3 123.3(2)
O2 N3 C21 118.9(2)
O3 N3 C21 117.8(2)

loop_
_geom_bond_atom_site_label_1
_geom_bond_atom_site_label_2
_geom_bond_distance
Br1 C10 1.901(3)
C1 O1 1.205(3)
C1 N1 1.405(3)
C1 C2 1.502(4)
C2 C3 1.537(3)
C3 C12 1.518(4)
C3 C4 1.557(4)
C4 C5 1.505(3)
C4 C18 1.513(3)
C5 N2 1.297(3)
C5 N1 1.398(3)
C6 C7 1.395(4)
C6 C11 1.396(3)
C6 N1 1.400(3)
C7 C8 1.394(4)
C7 N2 1.400(3)
C8 C9 1.386(4)
C9 C10 1.391(4)
C10 C11 1.385(4)
C12 C17 1.389(4)
C12 C13 1.392(4)
C13 C14 1.392(4)
C14 C15 1.381(5)
C15 C16 1.386(5)
C16 C17 1.393(4)
C18 C23 1.389(4)
C18 C19 1.397(4)
C19 C20 1.386(4)
C20 C21 1.383(4)
C21 C22 1.381(4)
C21 N3 1.468(3)
C22 C23 1.389(4)
N3 O2 1.217(3)
N3 O3 1.237(3)
